data_1520686
loop_
_publ_author_name
'Yan, Xiaonan'
'Ling, Fei'
'Zhang, Yuchen'
'Ma, Cheng'

_publ_section_title
;
 Three-Component Functionalized Dihydropyridine Synthesis via a Formal
 Inverse Electron-Demand Hetero-Diels-Alder Reaction.
;
_journal_issue 14
_journal_name_full 'Organic letters'
_journal_page_first 3536
_journal_page_last 3539
_journal_paper_doi 10.1021/acs.orglett.5b01622
_journal_volume 17
_journal_year 2015
_chemical_formula_moiety 'C33 H30 N2 O6 S2'
_chemical_formula_sum 'C33 H30 N2 O6 S2'
_chemical_formula_weight 614.71
_chemical_name_systematic
; 
 ? 
;
_space_group_IT_number 2
_symmetry_cell_setting triclinic
_symmetry_space_group_name_Hall '-P 1'
_symmetry_space_group_name_H-M 'P -1'
_atom_sites_solution_hydrogens geom
_atom_sites_solution_primary direct
_atom_sites_solution_secondary difmap
_audit_creation_method SHELXL-97
_cell_angle_alpha 76.627(5)
_cell_angle_beta 68.739(5)
_cell_angle_gamma 81.216(4)
_cell_formula_units_Z 2
_cell_length_a 10.7946(6)
_cell_length_b 12.4093(6)
_cell_length_c 13.1553(7)
_cell_measurement_reflns_used 4307
_cell_measurement_temperature 170(2)
_cell_measurement_theta_max 29.3884
_cell_measurement_theta_min 3.2958
_cell_volume 1593.12(16)
_computing_cell_refinement 'CrysAlis PRO (Agilent Technologies, 2011)'
_computing_data_collection 'CrysAlis PRO'
_computing_data_reduction 'CrysAlis PRO'
_computing_molecular_graphics 'OLEX2 (Dolomanov et al., 2009)'
_computing_publication_material OLEX2
_computing_structure_refinement 'SHELXL-97 (Sheldrick, 2008)'
_computing_structure_solution 'SHELXS-97 (Sheldrick, 2008)'
_diffrn_ambient_temperature 170(2)
_diffrn_detector_area_resol_mean 10.3592
_diffrn_measured_fraction_theta_full 0.997
_diffrn_measured_fraction_theta_max 0.997
_diffrn_measurement_device_type 'Xcalibur, Atlas, Gemini ultra'
_diffrn_measurement_method '\w scans'
_diffrn_radiation_monochromator graphite
_diffrn_radiation_source 'fine-focus sealed tube'
_diffrn_radiation_type MoK\a
_diffrn_radiation_wavelength 0.71073
_diffrn_reflns_av_R_equivalents 0.0252
_diffrn_reflns_av_sigmaI/netI 0.0423
_diffrn_reflns_limit_h_max 10
_diffrn_reflns_limit_h_min -13
_diffrn_reflns_limit_k_max 14
_diffrn_reflns_limit_k_min -14
_diffrn_reflns_limit_l_max 13
_diffrn_reflns_limit_l_min -15
_diffrn_reflns_number 10152
_diffrn_reflns_theta_full 25.35
_diffrn_reflns_theta_max 25.35
_diffrn_reflns_theta_min 3.30
_exptl_absorpt_coefficient_mu 0.213
_exptl_absorpt_correction_T_max 0.9527
_exptl_absorpt_correction_T_min 0.9350
_exptl_absorpt_correction_type multi-scan
_exptl_absorpt_process_details
;
CrysAlis PRO (Agilent Technologies, 2011) 
;
_exptl_crystal_colour colorless
_exptl_crystal_density_diffrn 1.281
_exptl_crystal_density_method 'not measured'
_exptl_crystal_description block
_exptl_crystal_F_000 644
_exptl_crystal_size_max 0.32
_exptl_crystal_size_mid 0.28
_exptl_crystal_size_min 0.23
_platon_squeeze_details
;
;
_refine_diff_density_max 0.362
_refine_diff_density_min -0.372
_refine_diff_density_rms 0.055
_refine_ls_extinction_method none
_refine_ls_goodness_of_fit_ref 1.055
_refine_ls_hydrogen_treatment mixed
_refine_ls_matrix_type full
_refine_ls_number_parameters 391
_refine_ls_number_reflns 5803
_refine_ls_number_restraints 0
_refine_ls_restrained_S_all 1.055
_refine_ls_R_factor_all 0.0532
_refine_ls_R_factor_gt 0.0420
_refine_ls_shift/su_max 0.001
_refine_ls_shift/su_mean 0.000
_refine_ls_structure_factor_coef Fsqd
_refine_ls_weighting_details 'calc w=1/[\s^2^(Fo^2^)+(0.0635P)^2^+0.5551P] where P=(Fo^2^+2Fc^2^)/3'
_refine_ls_weighting_scheme calc
_refine_ls_wR_factor_gt 0.1168
_refine_ls_wR_factor_ref 0.1237
_reflns_number_gt 4764
_reflns_number_total 5803
_reflns_threshold_expression >2sigma(I)
_cod_data_source_file ol5b01622_si_002.cif
_cod_data_source_block 140331_yxn140325
_cod_depositor_comments
;
The following automatic conversions were performed:

'_symmetry_cell_setting' value 'Triclinic' changed to 'triclinic'
according to
/usr/data/users/saulius/crontab/automatic-downloads/rss-feeds/ACS/lib/dictionaries/cif_core.dic
dictionary named 'cif_core.dic' version 2.4.2 from 2011-04-26.

Automatic conversion script
Id: cif_fix_values 3271 2015-04-21 07:52:19Z andrius 

 Adding full bibliography for 1520686.cif.
;
_cod_original_cell_volume 1593.12(14)
_cod_database_code 1520686

loop_
_symmetry_equiv_pos_as_xyz
'x, y, z'
'-x, -y, -z'

loop_
_atom_site_label
_atom_site_type_symbol
_atom_site_fract_x
_atom_site_fract_y
_atom_site_fract_z
_atom_site_U_iso_or_equiv
_atom_site_adp_type
_atom_site_occupancy
_atom_site_symmetry_multiplicity
_atom_site_calc_flag
_atom_site_refinement_flags
S1 S 0.36352(5) 0.85919(4) 0.04845(4) 0.02137(14) Uani 1 1 d .
S2 S 0.62073(5) 0.69409(4) 0.24274(4) 0.02465(15) Uani 1 1 d .
O1 O 0.44429(14) 0.91697(12) -0.05749(11) 0.0275(3) Uani 1 1 d .
O2 O 0.34731(15) 0.74409(11) 0.06272(12) 0.0278(3) Uani 1 1 d .
O3 O 0.65714(15) 0.80615(13) 0.20440(13) 0.0320(4) Uani 1 1 d .
O4 O 0.63640(15) 0.63202(14) 0.34408(13) 0.0354(4) Uani 1 1 d .
O5 O 0.12866(17) 0.58109(14) 0.60133(13) 0.0390(4) Uani 1 1 d .
O6 O 0.18273(15) 0.46910(13) 0.47823(13) 0.0336(4) Uani 1 1 d .
N1 N 0.43315(16) 0.87252(14) 0.13556(13) 0.0221(4) Uani 1 1 d .
H1 H 0.4963 0.9184 0.1144 0.026 Uiso 1 1 calc R
N2 N 0.45845(16) 0.70063(14) 0.25584(14) 0.0216(4) Uani 1 1 d .
C1 C 0.0917(2) 0.87061(19) 0.13579(19) 0.0320(5) Uani 1 1 d .
H1A H 0.0997 0.7918 0.1537 0.038 Uiso 1 1 calc R
C2 C -0.0329(2) 0.9285(2) 0.1614(2) 0.0379(6) Uani 1 1 d .
H2 H -0.1106 0.8885 0.1967 0.045 Uiso 1 1 calc R
C3 C -0.0461(2) 1.0430(2) 0.13646(19) 0.0357(6) Uani 1 1 d .
C4 C 0.0685(2) 1.1004(2) 0.08373(19) 0.0363(6) Uani 1 1 d .
H4 H 0.0609 1.1793 0.0661 0.044 Uiso 1 1 calc R
C5 C 0.1928(2) 1.04445(19) 0.05675(19) 0.0316(5) Uani 1 1 d .
H5 H 0.2704 1.0843 0.0198 0.038 Uiso 1 1 calc R
C6 C 0.2040(2) 0.92943(17) 0.08385(16) 0.0239(4) Uani 1 1 d .
C7 C -0.1814(3) 1.1056(3) 0.1670(2) 0.0516(7) Uani 1 1 d .
H7A H -0.2495 1.0565 0.1767 0.077 Uiso 1 1 calc R
H7B H -0.1829 1.1697 0.1077 0.077 Uiso 1 1 calc R
H7C H -0.2000 1.1313 0.2365 0.077 Uiso 1 1 calc R
C8 C 0.39186(19) 0.81002(16) 0.24574(16) 0.0208(4) Uani 1 1 d .
C9 C 0.2964(2) 0.84138(17) 0.33323(16) 0.0241(4) Uani 1 1 d .
C10 C 0.2602(2) 0.75791(17) 0.44164(17) 0.0296(5) Uani 1 1 d .
H10A H 0.3144 0.7672 0.4853 0.036 Uiso 1 1 calc R
H10B H 0.1652 0.7727 0.4854 0.036 Uiso 1 1 calc R
C11 C 0.2834(2) 0.63949(17) 0.42284(17) 0.0244(4) Uani 1 1 d .
C12 C 0.38310(19) 0.61228(16) 0.33443(16) 0.0212(4) Uani 1 1 d .
C13 C 0.2250(2) 0.95395(17) 0.32989(16) 0.0244(5) Uani 1 1 d .
C14 C 0.2956(2) 1.04777(18) 0.29805(18) 0.0316(5) Uani 1 1 d .
H14 H 0.3901 1.0400 0.2757 0.038 Uiso 1 1 calc R
C15 C 0.2296(3) 1.15265(19) 0.2986(2) 0.0378(6) Uani 1 1 d .
H15 H 0.2789 1.2162 0.2772 0.045 Uiso 1 1 calc R
C16 C 0.0921(3) 1.16503(19) 0.33006(19) 0.0373(6) Uani 1 1 d .
H16 H 0.0467 1.2369 0.3298 0.045 Uiso 1 1 calc R
C17 C 0.0215(2) 1.07250(19) 0.36166(18) 0.0328(5) Uani 1 1 d .
H17 H -0.0729 1.0807 0.3829 0.039 Uiso 1 1 calc R
C18 C 0.0871(2) 0.96720(18) 0.36275(17) 0.0285(5) Uani 1 1 d .
H18 H 0.0372 0.9037 0.3862 0.034 Uiso 1 1 calc R
C19 C 0.1916(2) 0.56133(18) 0.51034(18) 0.0275(5) Uani 1 1 d .
C20 C 0.1043(2) 0.3861(2) 0.5634(2) 0.0415(6) Uani 1 1 d .
H20A H 0.1001 0.3241 0.5306 0.062 Uiso 1 1 calc R
H20B H 0.0139 0.4188 0.5969 0.062 Uiso 1 1 calc R
H20C H 0.1455 0.3590 0.6208 0.062 Uiso 1 1 calc R
C21 C 0.43083(19) 0.50233(16) 0.30177(17) 0.0227(4) Uani 1 1 d .
C22 C 0.4728(2) 0.41415(18) 0.37138(19) 0.0303(5) Uani 1 1 d .
H22 H 0.4664 0.4216 0.4434 0.036 Uiso 1 1 calc R
C23 C 0.5243(2) 0.31485(19) 0.3347(2) 0.0379(6) Uani 1 1 d .
H23 H 0.5546 0.2547 0.3816 0.045 Uiso 1 1 calc R
C24 C 0.5318(2) 0.30277(19) 0.2310(2) 0.0363(6) Uani 1 1 d .
H24 H 0.5657 0.2341 0.2073 0.044 Uiso 1 1 calc R
C25 C 0.4902(2) 0.39035(19) 0.1617(2) 0.0328(5) Uani 1 1 d .
H25 H 0.4960 0.3822 0.0900 0.039 Uiso 1 1 calc R
C26 C 0.4400(2) 0.49019(18) 0.19680(17) 0.0260(5) Uani 1 1 d .
H26 H 0.4117 0.5506 0.1490 0.031 Uiso 1 1 calc R
C27 C 0.7044(2) 0.61778(17) 0.13688(17) 0.0248(5) Uani 1 1 d .
C28 C 0.7690(2) 0.51544(18) 0.1613(2) 0.0319(5) Uani 1 1 d .
H28 H 0.7684 0.4855 0.2348 0.038 Uiso 1 1 calc R
C29 C 0.8348(2) 0.45734(19) 0.0761(2) 0.0372(6) Uani 1 1 d .
H29 H 0.8797 0.3869 0.0920 0.045 Uiso 1 1 calc R
C30 C 0.8369(2) 0.49919(19) -0.0314(2) 0.0345(6) Uani 1 1 d .
C31 C 0.7707(2) 0.60327(19) -0.05337(19) 0.0334(5) Uani 1 1 d .
H31 H 0.7716 0.6335 -0.1269 0.040 Uiso 1 1 calc R
C32 C 0.7044(2) 0.66276(18) 0.02985(18) 0.0285(5) Uani 1 1 d .
H32 H 0.6595 0.7333 0.0143 0.034 Uiso 1 1 calc R
C33 C 0.9057(3) 0.4352(2) -0.1239(2) 0.0501(7) Uani 1 1 d .
H33A H 0.8388 0.4091 -0.1448 0.075 Uiso 1 1 calc R
H33B H 0.9601 0.3714 -0.0986 0.075 Uiso 1 1 calc R
H33C H 0.9631 0.4837 -0.1883 0.075 Uiso 1 1 calc R

loop_
_atom_site_aniso_label
_atom_site_aniso_U_11
_atom_site_aniso_U_22
_atom_site_aniso_U_33
_atom_site_aniso_U_23
_atom_site_aniso_U_13
_atom_site_aniso_U_12
S1 0.0228(3) 0.0214(3) 0.0187(3) -0.00507(19) -0.0054(2) -0.0004(2)
S2 0.0218(3) 0.0298(3) 0.0234(3) -0.0057(2) -0.0089(2) -0.0011(2)
O1 0.0286(8) 0.0312(8) 0.0195(7) -0.0041(6) -0.0046(6) -0.0031(7)
O2 0.0321(8) 0.0214(8) 0.0308(8) -0.0078(6) -0.0102(7) -0.0017(6)
O3 0.0288(8) 0.0315(8) 0.0385(9) -0.0099(7) -0.0110(7) -0.0067(7)
O4 0.0331(9) 0.0479(10) 0.0282(8) -0.0033(7) -0.0172(7) -0.0009(7)
O5 0.0416(10) 0.0389(9) 0.0232(9) -0.0021(7) 0.0017(7) -0.0016(8)
O6 0.0315(8) 0.0319(9) 0.0334(9) -0.0023(7) -0.0067(7) -0.0080(7)
N1 0.0224(9) 0.0232(9) 0.0200(9) -0.0026(7) -0.0065(7) -0.0040(7)
N2 0.0196(9) 0.0219(9) 0.0215(9) -0.0050(7) -0.0056(7) 0.0017(7)
C1 0.0310(12) 0.0339(12) 0.0318(12) -0.0124(10) -0.0062(10) -0.0058(10)
C2 0.0256(12) 0.0537(16) 0.0377(14) -0.0202(12) -0.0067(10) -0.0056(11)
C3 0.0296(12) 0.0530(15) 0.0289(12) -0.0187(11) -0.0138(10) 0.0104(11)
C4 0.0414(14) 0.0318(12) 0.0340(13) -0.0074(10) -0.0150(11) 0.0096(11)
C5 0.0302(12) 0.0307(12) 0.0312(12) -0.0037(9) -0.0099(10) 0.0004(10)
C6 0.0253(11) 0.0257(11) 0.0214(10) -0.0076(8) -0.0083(8) 0.0012(9)
C7 0.0379(15) 0.075(2) 0.0443(16) -0.0267(15) -0.0170(12) 0.0187(14)
C8 0.0234(10) 0.0193(10) 0.0201(10) -0.0022(8) -0.0090(8) -0.0010(8)
C9 0.0293(11) 0.0230(10) 0.0208(11) -0.0058(8) -0.0084(9) -0.0013(9)
C10 0.0392(13) 0.0258(11) 0.0184(11) -0.0055(8) -0.0044(9) 0.0016(10)
C11 0.0258(11) 0.0261(11) 0.0206(11) -0.0030(8) -0.0093(9) 0.0019(9)
C12 0.0217(10) 0.0217(10) 0.0199(10) -0.0012(8) -0.0091(8) -0.0002(8)
C13 0.0316(11) 0.0255(11) 0.0151(10) -0.0071(8) -0.0067(8) 0.0025(9)
C14 0.0332(12) 0.0298(12) 0.0298(12) -0.0065(9) -0.0085(10) -0.0005(10)
C15 0.0476(15) 0.0241(12) 0.0386(14) -0.0063(10) -0.0120(11) 0.0003(11)
C16 0.0489(15) 0.0269(12) 0.0313(13) -0.0095(10) -0.0115(11) 0.0117(11)
C17 0.0322(12) 0.0412(13) 0.0225(11) -0.0108(10) -0.0079(9) 0.0083(10)
C18 0.0331(12) 0.0302(12) 0.0200(11) -0.0072(9) -0.0058(9) -0.0004(10)
C19 0.0229(11) 0.0294(11) 0.0260(12) -0.0022(9) -0.0086(9) 0.0061(9)
C20 0.0341(13) 0.0370(14) 0.0490(16) 0.0057(11) -0.0142(12) -0.0109(11)
C21 0.0181(10) 0.0206(10) 0.0263(11) -0.0024(8) -0.0057(8) -0.0005(8)
C22 0.0308(12) 0.0275(11) 0.0297(12) 0.0004(9) -0.0112(10) 0.0001(9)
C23 0.0374(13) 0.0225(11) 0.0504(15) 0.0012(10) -0.0198(12) 0.0072(10)
C24 0.0292(12) 0.0256(12) 0.0555(16) -0.0171(11) -0.0131(11) 0.0049(10)
C25 0.0298(12) 0.0333(12) 0.0384(13) -0.0153(10) -0.0108(10) -0.0006(10)
C26 0.0254(11) 0.0268(11) 0.0263(11) -0.0055(9) -0.0104(9) 0.0013(9)
C27 0.0172(10) 0.0268(11) 0.0281(11) -0.0056(9) -0.0053(8) -0.0010(8)
C28 0.0210(11) 0.0322(12) 0.0375(13) 0.0003(10) -0.0093(9) 0.0003(9)
C29 0.0235(11) 0.0273(12) 0.0539(16) -0.0095(11) -0.0060(11) 0.0028(10)
C30 0.0217(11) 0.0347(13) 0.0458(15) -0.0165(11) -0.0020(10) -0.0081(10)
C31 0.0311(12) 0.0365(13) 0.0305(12) -0.0087(10) -0.0051(10) -0.0067(10)
C32 0.0285(11) 0.0263(11) 0.0281(12) -0.0049(9) -0.0072(9) -0.0010(9)
C33 0.0357(14) 0.0513(16) 0.0641(19) -0.0352(14) -0.0022(13) -0.0061(13)

loop_
_atom_type_symbol
_atom_type_description
_atom_type_scat_dispersion_real
_atom_type_scat_dispersion_imag
_atom_type_scat_source
C C 0.0033 0.0016 'International Tables Vol C Tables 4.2.6.8 and 6.1.1.4'
H H 0.0000 0.0000 'International Tables Vol C Tables 4.2.6.8 and 6.1.1.4'
N N 0.0061 0.0033 'International Tables Vol C Tables 4.2.6.8 and 6.1.1.4'
O O 0.0106 0.0060 'International Tables Vol C Tables 4.2.6.8 and 6.1.1.4'
S S 0.1246 0.1234 'International Tables Vol C Tables 4.2.6.8 and 6.1.1.4'

loop_
_geom_angle_atom_site_label_1
_geom_angle_atom_site_label_2
_geom_angle_atom_site_label_3
_geom_angle
O2 S1 O1 119.48(9)
O2 S1 N1 107.89(9)
O1 S1 N1 104.84(9)
O2 S1 C6 107.80(9)
O1 S1 C6 108.09(9)
N1 S1 C6 108.31(9)
O3 S2 O4 119.59(9)
O3 S2 N2 105.36(9)
O4 S2 N2 108.41(9)
O3 S2 C27 109.19(10)
O4 S2 C27 108.50(10)
N2 S2 C27 104.80(9)
C19 O6 C20 115.99(18)
C8 N1 S1 119.99(13)
C8 N1 H1 120.0
S1 N1 H1 120.0
C8 N2 C12 117.70(16)
C8 N2 S2 116.06(13)
C12 N2 S2 116.02(13)
C6 C1 C2 119.0(2)
C6 C1 H1A 120.5
C2 C1 H1A 120.5
C3 C2 C1 121.2(2)
C3 C2 H2 119.4
C1 C2 H2 119.4
C2 C3 C4 118.7(2)
C2 C3 C7 121.0(2)
C4 C3 C7 120.3(2)
C5 C4 C3 120.9(2)
C5 C4 H4 119.6
C3 C4 H4 119.6
C4 C5 C6 119.5(2)
C4 C5 H5 120.2
C6 C5 H5 120.2
C1 C6 C5 120.7(2)
C1 C6 S1 120.37(16)
C5 C6 S1 118.93(16)
C3 C7 H7A 109.5
C3 C7 H7B 109.5
H7A C7 H7B 109.5
C3 C7 H7C 109.5
H7A C7 H7C 109.5
H7B C7 H7C 109.5
C9 C8 N1 126.34(19)
C9 C8 N2 120.17(18)
N1 C8 N2 113.37(16)
C8 C9 C13 123.28(19)
C8 C9 C10 117.77(19)
C13 C9 C10 118.95(17)
C11 C10 C9 111.97(17)
C11 C10 H10A 109.2
C9 C10 H10A 109.2
C11 C10 H10B 109.2
C9 C10 H10B 109.2
H10A C10 H10B 107.9
C12 C11 C19 125.39(19)
C12 C11 C10 119.96(18)
C19 C11 C10 114.62(17)
C11 C12 N2 117.39(18)
C11 C12 C21 130.10(18)
N2 C12 C21 112.50(16)
C18 C13 C14 118.7(2)
C18 C13 C9 120.97(19)
C14 C13 C9 120.3(2)
C15 C14 C13 120.7(2)
C15 C14 H14 119.7
C13 C14 H14 119.7
C16 C15 C14 120.2(2)
C16 C15 H15 119.9
C14 C15 H15 119.9
C17 C16 C15 119.5(2)
C17 C16 H16 120.3
C15 C16 H16 120.3
C16 C17 C18 120.5(2)
C16 C17 H17 119.7
C18 C17 H17 119.7
C13 C18 C17 120.5(2)
C13 C18 H18 119.8
C17 C18 H18 119.8
O5 C19 O6 123.4(2)
O5 C19 C11 122.5(2)
O6 C19 C11 114.08(18)
O6 C20 H20A 109.5
O6 C20 H20B 109.5
H20A C20 H20B 109.5
O6 C20 H20C 109.5
H20A C20 H20C 109.5
H20B C20 H20C 109.5
C22 C21 C26 119.78(19)
C22 C21 C12 121.33(19)
C26 C21 C12 118.80(18)
C21 C22 C23 119.4(2)
C21 C22 H22 120.3
C23 C22 H22 120.3
C24 C23 C22 120.6(2)
C24 C23 H23 119.7
C22 C23 H23 119.7
C23 C24 C25 120.1(2)
C23 C24 H24 120.0
C25 C24 H24 120.0
C24 C25 C26 119.9(2)
C24 C25 H25 120.1
C26 C25 H25 120.1
C25 C26 C21 120.3(2)
C25 C26 H26 119.9
C21 C26 H26 119.9
C28 C27 C32 121.5(2)
C28 C27 S2 119.69(17)
C32 C27 S2 118.81(16)
C27 C28 C29 118.5(2)
C27 C28 H28 120.8
C29 C28 H28 120.8
C30 C29 C28 121.7(2)
C30 C29 H29 119.1
C28 C29 H29 119.1
C29 C30 C31 118.3(2)
C29 C30 C33 122.0(2)
C31 C30 C33 119.7(2)
C32 C31 C30 121.1(2)
C32 C31 H31 119.4
C30 C31 H31 119.4
C31 C32 C27 118.8(2)
C31 C32 H32 120.6
C27 C32 H32 120.6
C30 C33 H33A 109.5
C30 C33 H33B 109.5
H33A C33 H33B 109.5
C30 C33 H33C 109.5
H33A C33 H33C 109.5
H33B C33 H33C 109.5

loop_
_geom_bond_atom_site_label_1
_geom_bond_atom_site_label_2
_geom_bond_distance
S1 O2 1.4263(14)
S1 O1 1.4367(14)
S1 N1 1.6297(17)
S1 C6 1.758(2)
S2 O3 1.4288(16)
S2 O4 1.4311(16)
S2 N2 1.6879(17)
S2 C27 1.757(2)
O5 C19 1.204(3)
O6 C19 1.336(3)
O6 C20 1.442(3)
N1 C8 1.421(2)
N1 H1 0.8800
N2 C8 1.437(2)
N2 C12 1.439(2)
C1 C6 1.381(3)
C1 C2 1.388(3)
C1 H1A 0.9500
C2 C3 1.381(4)
C2 H2 0.9500
C3 C4 1.392(3)
C3 C7 1.507(3)
C4 C5 1.375(3)
C4 H4 0.9500
C5 C6 1.386(3)
C5 H5 0.9500
C7 H7A 0.9800
C7 H7B 0.9800
C7 H7C 0.9800
C8 C9 1.328(3)
C9 C13 1.488(3)
C9 C10 1.515(3)
C10 C11 1.515(3)
C10 H10A 0.9900
C10 H10B 0.9900
C11 C12 1.337(3)
C11 C19 1.482(3)
C12 C21 1.486(3)
C13 C18 1.386(3)
C13 C14 1.387(3)
C14 C15 1.385(3)
C14 H14 0.9500
C15 C16 1.383(4)
C15 H15 0.9500
C16 C17 1.374(3)
C16 H16 0.9500
C17 C18 1.388(3)
C17 H17 0.9500
C18 H18 0.9500
C20 H20A 0.9800
C20 H20B 0.9800
C20 H20C 0.9800
C21 C22 1.388(3)
C21 C26 1.390(3)
C22 C23 1.390(3)
C22 H22 0.9500
C23 C24 1.379(4)
C23 H23 0.9500
C24 C25 1.380(3)
C24 H24 0.9500
C25 C26 1.386(3)
C25 H25 0.9500
C26 H26 0.9500
C27 C28 1.380(3)
C27 C32 1.389(3)
C28 C29 1.386(3)
C28 H28 0.9500
C29 C30 1.382(4)
C29 H29 0.9500
C30 C31 1.399(3)
C30 C33 1.507(3)
C31 C32 1.378(3)
C31 H31 0.9500
C32 H32 0.9500
C33 H33A 0.9800
C33 H33B 0.9800
C33 H33C 0.9800

loop_
_platon_squeeze_void_nr
_platon_squeeze_void_average_x
_platon_squeeze_void_average_y
_platon_squeeze_void_average_z
_platon_squeeze_void_volume
_platon_squeeze_void_count_electrons
_platon_squeeze_void_content
1 0.500 0.000 0.500 140 19 ' '
